data_7706307
loop_
_publ_author_name
'Wang, Xiaokang'
'Wang, Yutong'
'Wang, Xia'
'Lu, Kebin'
'Jiang, Weifeng'
'Cui, Pei-Pei'
'Hao, Hongguo'
'Dai, Fangna'

_publ_section_title
;
 Two series of Ln-MOFs by solvent induced self-assembly demonstrating the
 rapid selective sensing of Mg<sup>2+</sup> and Fe<sup>3+</sup> cations.
;
_journal_issue 43
_journal_name_full 'Dalton transactions (Cambridge, England : 2003)'
_journal_page_first 15473
_journal_page_last 15480
_journal_paper_doi 10.1039/d0dt03264f
_journal_volume 49
_journal_year 2020
_chemical_formula_moiety 'C102 H67 N9 O47 Sm4'
_chemical_formula_sum 'C102 H67 N9 O47 Sm4'
_chemical_formula_weight 2772.04
_space_group_crystal_system triclinic
_space_group_IT_number 2
_space_group_name_Hall '-P 1'
_space_group_name_H-M_alt 'P -1'
_atom_sites_solution_hydrogens mixed
_atom_sites_solution_primary iterative
_audit_creation_date 2020-10-19
_audit_creation_method
;
Olex2 1.2
(compiled 2018.05.29 svn.r3508 for OlexSys, GUI svn.r5506)
;
_audit_update_record
;
2020-10-19 deposited with the CCDC.	2020-10-21 downloaded from the CCDC.
;
_cell_angle_alpha 74.153(5)
_cell_angle_beta 79.198(5)
_cell_angle_gamma 80.098(5)
_cell_formula_units_Z 1
_cell_length_a 10.9510(5)
_cell_length_b 14.9310(9)
_cell_length_c 19.1539(12)
_cell_measurement_reflns_used 8498
_cell_measurement_temperature 278.76(10)
_cell_measurement_theta_max 70.3020
_cell_measurement_theta_min 4.3700
_cell_volume 2935.2(3)
_computing_cell_refinement 'CrysAlisPro 1.171.38.41 (Rigaku OD, 2015)'
_computing_data_collection 'CrysAlisPro 1.171.38.41 (Rigaku OD, 2015)'
_computing_data_reduction 'CrysAlisPro 1.171.38.41 (Rigaku OD, 2015)'
_computing_molecular_graphics 'Olex2 (Dolomanov et al., 2009)'
_computing_publication_material 'Olex2 (Dolomanov et al., 2009)'
_computing_structure_refinement 'ShelXL (Sheldrick, 2015)'
_computing_structure_solution
;
Superflip (Palatinus & Chapuis, 2007;Palatinus & van der Lee, 2008;
Palatinus et al., 2012)
;
_diffrn_ambient_environment air
_diffrn_ambient_temperature 278.76(10)
_diffrn_detector 'CCD plate'
_diffrn_detector_area_resol_mean 16.0450
_diffrn_detector_type Eos
_diffrn_measured_fraction_theta_full 0.996
_diffrn_measured_fraction_theta_max 0.977
_diffrn_measurement_details
;
List of Runs (angles in degrees, time in seconds):

  # Type    Start    End  Width  t~exp~   \w     \q     \k     \f   Frames
#--------------------------------------------------------------------------
  1  \w    -69.00  22.00   1.00    1.50    --    0.00 -59.00  93.00   91
  2  \w    -69.00  22.00   1.00    1.50    --    0.00 -57.00  60.00   91
  3  \w    -22.00  69.00   1.00    1.50    --    0.00  57.00-150.00   91
  4  \w    -15.00  76.00   1.00    5.00    --   54.00 -57.00 150.00   91
  5  \w      1.00  98.00   1.00    5.00    --   54.00 -99.00-180.00   97
  6  \w     35.00 111.00   1.00    5.00    --   54.00-125.00 -30.00   76
  7  \w      6.00  72.00   1.00    5.00    --   54.00 -57.00  30.00   66
  8  \w    -19.00  99.00   1.00    5.00    --   54.00 -19.00-150.00  118
  9  \w     29.00 124.00   1.00    5.00    --   54.00  77.00   0.00   95
 10  \w     66.00 104.00   1.00    5.00    --   54.00  77.00  90.00   38
 11  \w     46.00 115.00   1.00    7.00    --  108.00-111.00-150.00   69
 12  \w     42.00 100.00   1.00    7.00    --  108.00-111.00  60.00   58
 13  \w     81.00 167.00   1.00    7.00    --  108.00  38.00 120.00   86
 14  \w     57.00  84.00   1.00    7.00    --  108.00-111.00-180.00   27
 15  \w     46.00 143.00   1.00    7.00    --  108.00 -25.00  60.00   97
 16  \w     81.00 148.00   1.00    7.00    --  108.00 178.00  60.00   67
 17  \w     90.00 115.00   1.00    7.00    --  108.00-111.00 -30.00   25
 18  \w     43.00  70.00   1.00    7.00    --  108.00-111.00 -30.00   27
 19  \w    104.00 172.00   1.00    7.00    --  108.00 111.00 120.00   68
 20  \w     82.00 118.00   1.00    7.00    --  108.00 178.00 -60.00   36
 21  \w    101.00 142.00   1.00    7.00    --  108.00 111.00  60.00   41
 22  \w    101.00 178.00   1.00    7.00    --  108.00 111.00  30.00   77
 23  \w    100.00 172.00   1.00    7.00    --  108.00 111.00   0.00   72
 24  \w     41.00 127.00   1.00    7.00    --  108.00 -25.00 -60.00   86
 25  \w     87.00 115.00   1.00    7.00    --  108.00-111.00  90.00   28
 26  \w     41.00 128.00   1.00    7.00    --  108.00 -64.00  30.00   87
;
_diffrn_measurement_device 'four-circle diffractometer'
_diffrn_measurement_device_type 'SuperNova, Dual, Cu at zero, Eos'
_diffrn_measurement_method '\w scans'
_diffrn_orient_matrix_type 'CrysAlisPro convention (1999,Acta A55,543-557)'
_diffrn_orient_matrix_UB_11 0.0460983000
_diffrn_orient_matrix_UB_12 -0.0856993000
_diffrn_orient_matrix_UB_13 0.0590645000
_diffrn_orient_matrix_UB_21 0.1319651000
_diffrn_orient_matrix_UB_22 0.0308146000
_diffrn_orient_matrix_UB_23 -0.0185434000
_diffrn_orient_matrix_UB_31 -0.0362138000
_diffrn_orient_matrix_UB_32 0.0583164000
_diffrn_orient_matrix_UB_33 0.0575755000
_diffrn_radiation_monochromator mirror
_diffrn_radiation_probe x-ray
_diffrn_radiation_type CuK\a
_diffrn_radiation_wavelength 1.54184
_diffrn_reflns_av_R_equivalents 0.0349
_diffrn_reflns_av_unetI/netI 0.0475
_diffrn_reflns_Laue_measured_fraction_full 0.996
_diffrn_reflns_Laue_measured_fraction_max 0.977
_diffrn_reflns_limit_h_max 13
_diffrn_reflns_limit_h_min -13
_diffrn_reflns_limit_k_max 18
_diffrn_reflns_limit_k_min -15
_diffrn_reflns_limit_l_max 23
_diffrn_reflns_limit_l_min -17
_diffrn_reflns_number 21559
_diffrn_reflns_point_group_measured_fraction_full 0.996
_diffrn_reflns_point_group_measured_fraction_max 0.977
_diffrn_reflns_theta_full 67.684
_diffrn_reflns_theta_max 70.438
_diffrn_reflns_theta_min 4.144
_diffrn_source 'micro-focus sealed X-ray tube'
_diffrn_source_type 'SuperNova (Cu) X-ray Source'
_exptl_absorpt_coefficient_mu 15.572
_exptl_absorpt_correction_T_max 1.00000
_exptl_absorpt_correction_T_min 0.32056
_exptl_absorpt_correction_type multi-scan
_exptl_absorpt_process_details
;
CrysAlisPro 1.171.38.41 (Rigaku Oxford Diffraction, 2015)
Empirical absorption correction using spherical harmonics,
 implemented in SCALE3 ABSPACK scaling algorithm.
;
_exptl_crystal_colour orange
_exptl_crystal_colour_primary orange
_exptl_crystal_density_diffrn 1.568
_exptl_crystal_description block
_exptl_crystal_F_000 1366
_exptl_crystal_size_max 0.140
_exptl_crystal_size_mid 0.100
_exptl_crystal_size_min 0.050
_refine_diff_density_max 2.541
_refine_diff_density_min -1.246
_refine_diff_density_rms 0.151
_refine_ls_extinction_method none
_refine_ls_goodness_of_fit_ref 1.041
_refine_ls_hydrogen_treatment constr
_refine_ls_matrix_type full
_refine_ls_number_parameters 818
_refine_ls_number_reflns 10975
_refine_ls_number_restraints 181
_refine_ls_restrained_S_all 1.042
_refine_ls_R_factor_all 0.0742
_refine_ls_R_factor_gt 0.0609
_refine_ls_shift/su_max 0.001
_refine_ls_shift/su_mean 0.000
_refine_ls_structure_factor_coef Fsqd
_refine_ls_weighting_details 'w=1/[\s^2^(Fo^2^)+(0.0897P)^2^+10.6867P] where P=(Fo^2^+2Fc^2^)/3'
_refine_ls_weighting_scheme calc
_refine_ls_wR_factor_gt 0.1619
_refine_ls_wR_factor_ref 0.1736
_reflns_Friedel_coverage 0.000
_reflns_number_gt 8894
_reflns_number_total 10975
_reflns_threshold_expression 'I > 2\s(I)'
_cod_data_source_file d0dt03264f2.cif
_cod_data_source_block 2-Sm
_cod_original_cell_volume 2935.1(3)
_cod_database_code 7706307
_shelx_shelxl_version_number 2018/3
_shelx_space_group_comment
;
The symmetry employed for this shelxl refinement is uniquely defined
by the following loop, which should always be used as a source of
symmetry information in preference to the above space-group names.
They are only intended as comments.
;
_reflns_odcompleteness_completeness 99.81
_reflns_odcompleteness_iscentric 1
_reflns_odcompleteness_theta 66.97
_olex2_refinement_description
;
1. Fixed Uiso
 At 1.2 times of:
  All C(H) groups
 At 1.5 times of:
  All C(H,H,H) groups, All O(H,H) groups
2. Restrained distances
 C51-N6
 2.4 with sigma of 0.02
 C52-N6 = N6-C53
 1.4 with sigma of 0.02
 C50-C52 = C52-C53
 2.4 with sigma of 0.02
 N6-C50
 1.4 with sigma of 0.02
 C46-N4 = N4-C49
 1.4 with sigma of 0.02
 C48-C47
 1.5 with sigma of 0.02
3. Uiso/Uaniso restraints and constraints
Uanis(O26) \\sim Ueq: with sigma of 0.01 and sigma for terminal atoms of 0.02
Uanis(N6) \\sim Ueq, Uanis(C50) \\sim Ueq, Uanis(C52) \\sim Ueq, Uanis(C53)
\\sim Ueq, Uanis(C51) \\sim Ueq: with sigma of 0.01 and sigma for terminal
atoms of 0.02
Uanis(C54) \\sim Ueq, Uanis(N7) \\sim Ueq, Uanis(C57) \\sim Ueq, Uanis(C56)
\\sim Ueq, Uanis(C55) \\sim Ueq: with sigma of 0.01 and sigma for terminal
atoms of 0.02
Uanis(O1A) \\sim Ueq, Uanis(O1) \\sim Ueq: with sigma of 0.01 and sigma for
terminal atoms of 0.02
4. Rigid body (RIGU) restrains
 Sm2, O20, N4, C46, C47, C48, C49
 with sigma for 1-2 distances of 0.004 and sigma for 1-3 distances of 0.004
 O23, N6, C50, C51, C52, C53
 with sigma for 1-2 distances of 0.004 and sigma for 1-3 distances of 0.004
 O22, N7, C54, C55, C56
 with sigma for 1-2 distances of 0.004 and sigma for 1-3 distances of 0.004
5. Others
 Fixed Sof: O1(0.5) N4(0.5) N6(0.5) N7(0.5) C46(0.5) H46A(0.5) H46B(0.5)
 H46C(0.5) C47(0.5) H47A(0.5) H47B(0.5) H47C(0.5) C48(0.5) C49(0.5) H49A(0.5)
 H49B(0.5) H49C(0.5) C50(0.5) C51(0.5) H51A(0.5) H51B(0.5) H51C(0.5) C52(0.5)
 H52A(0.5) H52B(0.5) H52C(0.5) C53(0.5) H53A(0.5) H53B(0.5) H53C(0.5) C54(0.5)
 H54A(0.5) H54B(0.5) H54C(0.5) C55(0.5) C56(0.5) H56A(0.5) H56B(0.5) H56C(0.5)
 C57(0.5) H57A(0.5) H57B(0.5) H57C(0.5) O26(0.5) H26A(0.5) H26B(0.5) O1A(0.5)
6.a Riding coordinates:
 O19(H19A,H19B), O21(H21A,H21B), C51(H51A,H51B,H51C), C53(H53A,H53B,H53C),
 O26(H26A,H26B)
6.b Aromatic/amide H refined with riding coordinates:
 C1(H1), C5(H5), C10(H10), C11(H11), C16(H16), C17(H17), C19(H19), C22(H22),
 C28(H28), C31(H31), C36(H36), C38(H38), C41(H41), C42(H42), C43(H43)
6.c Idealised Me refined as rotating group:
 C46(H46A,H46B,H46C), C47(H47A,H47B,H47C), C49(H49A,H49B,H49C), C52(H52A,H52B,
 H52C), C54(H54A,H54B,H54C), C56(H56A,H56B,H56C), C57(H57A,H57B,H57C)
;
_olex2_submission_special_instructions 'No special instructions were received'
_oxdiff_exptl_absorpt_empirical_details
;
Empirical correction (ABSPACK) includes:
- Absorption correction using spherical harmonics
- Frame scaling
;
_oxdiff_exptl_absorpt_empirical_full_max 2.553
_oxdiff_exptl_absorpt_empirical_full_min 0.634

loop_
_space_group_symop_operation_xyz
'x, y, z'
'-x, -y, -z'

loop_
_atom_site_label
_atom_site_type_symbol
_atom_site_fract_x
_atom_site_fract_y
_atom_site_fract_z
_atom_site_U_iso_or_equiv
_atom_site_adp_type
_atom_site_occupancy
_atom_site_site_symmetry_order
_atom_site_calc_flag
_atom_site_refinement_flags_posn
_atom_site_refinement_flags_adp
_atom_site_refinement_flags_occupancy
_atom_site_disorder_assembly
_atom_site_disorder_group
Sm1 Sm 0.27984(3) 0.31237(3) 0.22777(2) 0.04094(13) Uani 1 1 d . . . . .
Sm2 Sm 0.11942(4) 0.73179(4) 0.54687(2) 0.05457(17) Uani 1 1 d . U . . .
O1 O 0.0839(12) 0.7401(9) 0.6690(6) 0.039(3) Uani 0.5 1 d . U P A 1
O2 O 0.1020(7) 0.6730(6) 0.4464(3) 0.079(2) Uani 1 1 d . . . . .
O3 O 0.2157(6) 0.4386(4) 0.2946(3) 0.0595(15) Uani 1 1 d . . . . .
O4 O 0.3081(7) 0.4811(5) 0.1821(3) 0.074(2) Uani 1 1 d . . . . .
O5 O 0.0517(7) 0.8755(5) 0.9457(3) 0.075(2) Uani 1 1 d . . . . .
O6 O -0.2627(7) 0.9108(5) 1.2953(3) 0.081(2) Uani 1 1 d . . . . .
O7 O 0.2532(8) 0.7978(6) 0.0577(4) 0.091(3) Uani 1 1 d . . . . .
O8 O -0.1921(9) 0.5962(5) 1.3779(3) 0.098(3) Uani 1 1 d . . . . .
O9 O 0.1070(9) 0.5588(5) 1.0260(4) 0.103(3) Uani 1 1 d . . . . .
O10 O 0.4754(9) 0.8472(6) 0.2186(4) 0.095(3) Uani 1 1 d . . . . .
O11 O 0.0858(8) 0.8190(7) 0.3933(6) 0.117(4) Uani 1 1 d . . . . .
O12 O -0.2584(5) 0.7698(4) 1.6487(3) 0.0494(13) Uani 1 1 d . . . . .
O13 O -0.0643(5) 0.6713(5) 0.7601(3) 0.0579(15) Uani 1 1 d . . . . .
O14 O -0.6794(5) 0.7483(5) 1.4652(3) 0.0589(16) Uani 1 1 d . . . . .
O15 O 0.5101(5) 0.6938(6) 0.7438(3) 0.070(2) Uani 1 1 d . . . . .
O16 O -0.0959(5) 0.7916(7) 1.5608(4) 0.094(3) Uani 1 1 d . . . . .
O17 O 0.5196(5) 0.7142(6) 0.8509(3) 0.077(2) Uani 1 1 d . . . . .
O18 O -0.6775(5) 0.7659(5) 1.5743(3) 0.0630(17) Uani 1 1 d . . . . .
O19 O -0.0044(7) 0.5946(6) 0.5956(4) 0.091(2) Uani 1 1 d . . . . .
H19A H -0.038775 0.587606 0.561437 0.137 Uiso 1 1 d R . . . .
H19B H -0.065425 0.607066 0.627567 0.137 Uiso 1 1 d R . . . .
O20 O 0.2555(7) 0.5871(6) 0.5847(6) 0.108(3) Uani 1 1 d . U . . .
O21 O 0.1068(12) 0.9044(8) 0.5224(7) 0.146(4) Uani 1 1 d . . . . .
H21A H 0.153941 0.918147 0.547446 0.219 Uiso 1 1 d R . . . .
H21B H 0.033301 0.926467 0.538516 0.219 Uiso 1 1 d R . . . .
O22 O 0.2679(9) 0.1607(6) 0.2179(4) 0.098(3) Uani 1 1 d . U . . .
O23 O 0.2389(7) 0.3557(6) 0.1008(4) 0.085(2) Uani 1 1 d . U . . .
N1 N 0.0731(6) 0.7182(5) 0.9858(3) 0.0427(14) Uani 1 1 d . . . . .
N2 N -0.2297(6) 0.7527(5) 1.3355(3) 0.0442(15) Uani 1 1 d . . . . .
N3 N 0.3565(7) 0.8264(5) 0.1399(4) 0.0593(19) Uani 1 1 d . . . . .
N4 N 0.458(2) 0.517(2) 0.5981(15) 0.137(10) Uani 0.5 1 d D U P B -1
N6 N 0.306(3) 0.3073(18) -0.0094(14) 0.157(8) Uani 0.5 1 d D U P C 1
N7 N 0.341(2) 0.0362(14) 0.3043(12) 0.093(5) Uani 0.5 1 d . U P D 1
C1 C 0.2612(7) 0.7140(6) 0.8950(4) 0.0457(18) Uani 1 1 d . . . . .
H1 H 0.308637 0.717685 0.929409 0.055 Uiso 1 1 calc R . . . .
C2 C -0.2072(7) 0.7754(7) 1.5835(4) 0.052(2) Uani 1 1 d . . . . .
C3 C -0.0440(7) 0.7312(5) 1.1262(4) 0.0408(16) Uani 1 1 d . . . . .
C4 C -0.2938(7) 0.7587(6) 1.4087(3) 0.0423(17) Uani 1 1 d . . . . .
C5 C -0.2253(7) 0.7654(6) 1.4588(4) 0.0475(18) Uani 1 1 d . . . . .
H5 H -0.139585 0.768192 1.446153 0.057 Uiso 1 1 calc R . . . .
C6 C 0.1339(7) 0.7113(6) 0.9133(4) 0.0439(17) Uani 1 1 d . . . . .
C7 C 0.1155(9) 0.7371(8) 0.3905(6) 0.070(3) Uani 1 1 d . . . . .
C8 C -0.2846(7) 0.7681(6) 1.5295(4) 0.0431(17) Uani 1 1 d . . . . .
C9 C 0.3178(6) 0.7111(6) 0.8238(4) 0.0454(18) Uani 1 1 d . . . . .
C10 C -0.4207(7) 0.7559(6) 1.4246(4) 0.0438(17) Uani 1 1 d . . . . .
H10 H -0.465749 0.752051 1.389125 0.053 Uiso 1 1 calc R . . . .
C11 C -0.4119(7) 0.7640(5) 1.5473(4) 0.0418(16) Uani 1 1 d . . . . .
H11 H -0.451353 0.764842 1.594619 0.050 Uiso 1 1 calc R . . . .
C12 C 0.2486(7) 0.5985(6) 0.2480(4) 0.0474(18) Uani 1 1 d . . . . .
C13 C -0.1055(7) 0.7395(5) 1.1962(4) 0.0416(16) Uani 1 1 d . . . . .
C14 C 0.0428(7) 0.6975(7) 0.7376(4) 0.052(2) Uani 1 1 d . . . . .
C15 C -0.4815(7) 0.7589(6) 1.4957(4) 0.0410(16) Uani 1 1 d . . . . .
C16 C 0.3031(8) 0.6667(6) 0.1914(4) 0.0512(19) Uani 1 1 d . . . . .
H16 H 0.344913 0.651474 0.148430 0.061 Uiso 1 1 calc R . . . .
C17 C 0.2475(7) 0.7085(6) 0.7724(4) 0.0480(19) Uani 1 1 d . . . . .
H17 H 0.285633 0.709466 0.724623 0.058 Uiso 1 1 calc R . . . .
C18 C -0.0277(8) 0.8140(6) 1.0710(4) 0.0479(19) Uani 1 1 d . . . . .
C19 C 0.1857(7) 0.6230(6) 0.3122(4) 0.0473(18) Uani 1 1 d . . . . .
H19 H 0.149683 0.577738 0.350580 0.057 Uiso 1 1 calc R . . . .
C20 C -0.1495(8) 0.8278(6) 1.2099(4) 0.0479(18) Uani 1 1 d . . . . .
C21 C -0.2175(8) 0.8355(6) 1.2815(4) 0.0496(19) Uani 1 1 d . . . . .
C22 C 0.0640(7) 0.7043(6) 0.8635(4) 0.0446(17) Uani 1 1 d . . . . .
H22 H -0.021047 0.699275 0.877597 0.054 Uiso 1 1 calc R . . . .
C23 C 0.4719(8) 0.9639(6) 0.0286(4) 0.0520(19) Uani 1 1 d . . . . .
C24 C 0.0347(8) 0.8075(6) 0.9960(4) 0.052(2) Uani 1 1 d . . . . .
C25 C 0.0004(7) 0.6423(6) 1.1137(4) 0.0456(18) Uani 1 1 d . . . . .
C26 C 0.3256(9) 0.8427(7) 0.0694(5) 0.062(2) Uani 1 1 d . . . . .
C27 C 0.2956(8) 0.7554(6) 0.1988(4) 0.0515(19) Uani 1 1 d . . . . .
C28 C -0.0763(9) 0.5684(6) 1.2393(4) 0.057(2) Uani 1 1 d . . . . .
H28 H -0.085718 0.514041 1.276619 0.068 Uiso 1 1 calc R . . . .
C29 C 0.1189(7) 0.7045(6) 0.7917(4) 0.0469(18) Uani 1 1 d . . . . .
C30 C 0.2587(7) 0.5001(6) 0.2420(4) 0.0482(18) Uani 1 1 d . . . . .
C31 C -0.0171(9) 0.5630(6) 1.1690(4) 0.056(2) Uani 1 1 d . . . . .
H31 H 0.010939 0.504379 1.159606 0.067 Uiso 1 1 calc R . . . .
C32 C 0.5011(9) 0.9449(6) 0.0993(5) 0.060(2) Uani 1 1 d . . . . .
C33 C 0.1768(8) 0.7140(6) 0.3189(4) 0.0495(19) Uani 1 1 d . . . . .
C34 C -0.1208(7) 0.6560(6) 1.2529(4) 0.0481(18) Uani 1 1 d . . . . .
C35 C 0.3872(8) 0.9165(6) 0.0122(5) 0.057(2) Uani 1 1 d . . . . .
C36 C -0.1294(10) 0.9070(7) 1.1542(5) 0.066(3) Uani 1 1 d . . . . .
H36 H -0.155437 0.965988 1.163106 0.079 Uiso 1 1 calc R . . . .
C37 C 0.0639(8) 0.6344(7) 1.0397(4) 0.056(2) Uani 1 1 d . . . . .
C38 C 0.2287(8) 0.7818(6) 0.2608(5) 0.056(2) Uani 1 1 d . . . . .
H38 H 0.218853 0.844006 0.263318 0.067 Uiso 1 1 calc R . . . .
C39 C 0.4474(10) 0.8717(7) 0.1579(5) 0.063(2) Uani 1 1 d . . . . .
C40 C -0.1823(8) 0.6637(6) 1.3264(4) 0.054(2) Uani 1 1 d . . . . .
C41 C 0.3616(11) 0.9335(8) -0.0602(5) 0.077(3) Uani 1 1 d . . . . .
H41 H 0.310034 0.897691 -0.071536 0.092 Uiso 1 1 calc R . . . .
C42 C -0.0705(10) 0.8996(6) 1.0844(4) 0.066(3) Uani 1 1 d . . . . .
H42 H -0.060334 0.953610 1.046854 0.079 Uiso 1 1 calc R . . . .
C43 C 0.5837(10) 0.9935(7) 0.1152(5) 0.073(3) Uani 1 1 d . . . . .
H43 H 0.603945 0.978454 0.162423 0.088 Uiso 1 1 calc R . . . .
C44 C 0.4573(7) 0.7088(7) 0.8045(4) 0.050(2) Uani 1 1 d . . . . .
C45 C -0.6212(7) 0.7573(6) 1.5134(4) 0.0468(18) Uani 1 1 d . . . . .
C46 C 0.446(2) 0.5458(15) 0.6661(12) 0.090(7) Uani 0.5 1 d D U P B -1
H46A H 0.520789 0.521309 0.688320 0.135 Uiso 0.5 1 calc GR . P B -1
H46B H 0.375176 0.521983 0.699134 0.135 Uiso 0.5 1 calc GR . P B -1
H46C H 0.435150 0.613049 0.655638 0.135 Uiso 0.5 1 calc GR . P B -1
C47 C 0.394(5) 0.523(3) 0.4711(17) 0.128(13) Uani 0.5 1 d D U P B -1
H47A H 0.474803 0.487114 0.463992 0.191 Uiso 0.5 1 calc GR . P B -1
H47B H 0.391508 0.581802 0.434934 0.191 Uiso 0.5 1 calc GR . P B -1
H47C H 0.330718 0.488459 0.466077 0.191 Uiso 0.5 1 calc GR . P B -1
C48 C 0.369(3) 0.540(2) 0.5476(15) 0.104(6) Uani 0.5 1 d D U P B -1
C49 C 0.577(3) 0.470(4) 0.571(3) 0.145(15) Uani 0.5 1 d D U P B -1
H49A H 0.600868 0.499648 0.519841 0.218 Uiso 0.5 1 calc GR . P B -1
H49B H 0.569876 0.405190 0.575876 0.218 Uiso 0.5 1 calc GR . P B -1
H49C H 0.640257 0.473702 0.598221 0.218 Uiso 0.5 1 calc GR . P B -1
C50 C 0.291(3) 0.3702(16) 0.0374(13) 0.099(6) Uani 0.5 1 d D U P C 1
C51 C 0.350(4) 0.456(2) -0.002(2) 0.176(12) Uani 0.5 1 d D U P C 1
H51A H 0.311718 0.483344 -0.046086 0.263 Uiso 0.5 1 d R . P C 1
H51B H 0.439438 0.440354 -0.015636 0.263 Uiso 0.5 1 d R . P C 1
H51C H 0.336198 0.500904 0.027614 0.263 Uiso 0.5 1 d R . P C 1
C52 C 0.287(4) 0.2144(17) 0.0315(17) 0.164(11) Uani 0.5 1 d D U P C 1
H52A H 0.340591 0.193912 0.068823 0.246 Uiso 0.5 1 calc GR . P C 1
H52B H 0.307076 0.173086 -0.000777 0.246 Uiso 0.5 1 calc GR . P C 1
H52C H 0.201279 0.213587 0.053970 0.246 Uiso 0.5 1 calc GR . P C 1
C53 C 0.352(4) 0.320(3) -0.0846(15) 0.173(12) Uani 0.5 1 d D U P C 1
H53A H 0.319489 0.275974 -0.102886 0.260 Uiso 0.5 1 d R . P C 1
H53B H 0.442909 0.309284 -0.092566 0.260 Uiso 0.5 1 d R . P C 1
H53C H 0.323569 0.382454 -0.110016 0.260 Uiso 0.5 1 d R . P C 1
C54 C 0.468(3) 0.0585(19) 0.2843(17) 0.103(7) Uani 0.5 1 d . U P D 1
H54A H 0.473433 0.114345 0.298626 0.155 Uiso 0.5 1 calc GR . P D 1
H54B H 0.491988 0.068541 0.232213 0.155 Uiso 0.5 1 calc GR . P D 1
H54C H 0.523455 0.007379 0.308869 0.155 Uiso 0.5 1 calc GR . P D 1
C55 C 0.253(3) 0.0872(17) 0.2714(14) 0.085(5) Uani 0.5 1 d . U P D 1
C56 C 0.111(3) 0.0658(17) 0.2956(18) 0.111(8) Uani 0.5 1 d . U P D 1
H56A H 0.063227 0.113525 0.317837 0.166 Uiso 0.5 1 calc GR . P D 1
H56B H 0.109087 0.005717 0.330238 0.166 Uiso 0.5 1 calc GR . P D 1
H56C H 0.076818 0.065071 0.253271 0.166 Uiso 0.5 1 calc GR . P D 1
C57 C 0.328(3) -0.0406(19) 0.3705(17) 0.119(10) Uani 0.5 1 d . U P D 1
H57A H 0.287320 -0.087468 0.361656 0.179 Uiso 0.5 1 calc GR . P D 1
H57B H 0.279182 -0.016756 0.410149 0.179 Uiso 0.5 1 calc GR . P D 1
H57C H 0.409718 -0.067864 0.383087 0.179 Uiso 0.5 1 calc GR . P D 1
O26 O 0.137(2) 0.4667(13) 0.4786(10) 0.125(7) Uani 0.5 1 d . U P . .
H26A H 0.084966 0.430549 0.480292 0.188 Uiso 0.5 1 d R . P . .
H26B H 0.100756 0.519259 0.485602 0.188 Uiso 0.5 1 d R . P . .
O1A O 0.0965(13) 0.6901(11) 0.6770(7) 0.051(3) Uani 0.5 1 d . U P A 2

loop_
_atom_site_aniso_label
_atom_site_aniso_U_11
_atom_site_aniso_U_22
_atom_site_aniso_U_33
_atom_site_aniso_U_23
_atom_site_aniso_U_13
_atom_site_aniso_U_12
Sm1 0.0242(2) 0.0733(3) 0.0295(2) -0.02235(18) 0.00535(14) -0.01201(17)
Sm2 0.0238(2) 0.1205(4) 0.0270(2) -0.0335(2) 0.00716(15) -0.0172(2)
O1 0.039(5) 0.066(6) 0.017(4) -0.016(5) 0.003(4) -0.014(5)
O2 0.075(5) 0.142(6) 0.039(3) -0.046(4) 0.025(3) -0.062(5)
O3 0.063(4) 0.066(4) 0.044(3) -0.017(3) 0.024(3) -0.024(3)
O4 0.094(5) 0.082(4) 0.046(3) -0.028(3) 0.027(3) -0.035(4)
O5 0.102(6) 0.074(4) 0.033(3) -0.011(3) 0.027(3) -0.019(4)
O6 0.103(6) 0.079(4) 0.045(3) -0.023(3) 0.032(4) -0.005(4)
O7 0.113(6) 0.110(6) 0.058(4) 0.014(4) -0.028(4) -0.077(5)
O8 0.157(8) 0.078(5) 0.028(3) -0.007(3) 0.026(4) 0.012(5)
O9 0.166(9) 0.078(5) 0.050(4) -0.033(4) 0.049(5) -0.017(5)
O10 0.130(7) 0.121(6) 0.044(4) 0.003(4) -0.016(4) -0.081(6)
O11 0.091(6) 0.115(7) 0.149(9) -0.080(6) 0.063(6) -0.040(5)
O12 0.045(3) 0.080(4) 0.025(2) -0.020(2) 0.003(2) -0.011(3)
O13 0.032(3) 0.104(5) 0.042(3) -0.021(3) 0.000(2) -0.022(3)
O14 0.032(3) 0.118(5) 0.035(3) -0.030(3) 0.008(2) -0.028(3)
O15 0.027(3) 0.156(6) 0.036(3) -0.043(4) 0.009(2) -0.022(3)
O16 0.026(3) 0.215(9) 0.055(4) -0.069(5) 0.002(3) -0.009(4)
O17 0.027(3) 0.170(7) 0.053(3) -0.066(4) 0.002(3) -0.013(3)
O18 0.033(3) 0.125(5) 0.037(3) -0.035(3) 0.012(2) -0.021(3)
O19 0.068(5) 0.149(7) 0.051(4) -0.006(4) 0.013(3) -0.052(5)
O20 0.059(5) 0.105(6) 0.142(8) 0.009(5) -0.024(5) -0.014(4)
O21 0.141(10) 0.125(8) 0.151(11) -0.028(7) -0.009(8) 0.017(7)
O22 0.135(8) 0.081(5) 0.069(5) -0.020(4) 0.013(5) -0.020(5)
O23 0.064(4) 0.153(7) 0.045(3) -0.029(4) -0.001(3) -0.029(4)
N1 0.037(3) 0.074(4) 0.022(3) -0.023(3) 0.008(2) -0.015(3)
N2 0.035(3) 0.071(4) 0.022(3) -0.016(3) 0.011(2) -0.005(3)
N3 0.065(5) 0.075(5) 0.042(4) -0.009(3) 0.001(3) -0.037(4)
N4 0.073(12) 0.19(3) 0.150(18) -0.070(18) -0.021(12) 0.026(14)
N6 0.174(13) 0.171(11) 0.131(10) -0.063(8) -0.007(9) -0.008(9)
N7 0.097(7) 0.085(8) 0.093(9) -0.027(6) -0.008(7) -0.003(6)
C1 0.034(4) 0.080(5) 0.027(3) -0.019(3) 0.001(3) -0.016(4)
C2 0.030(4) 0.089(6) 0.041(4) -0.029(4) 0.000(3) 0.001(4)
C3 0.032(4) 0.064(4) 0.027(3) -0.017(3) 0.008(3) -0.011(3)
C4 0.033(4) 0.071(5) 0.020(3) -0.017(3) 0.010(3) -0.009(3)
C5 0.030(4) 0.081(5) 0.032(4) -0.023(4) 0.009(3) -0.006(3)
C6 0.029(4) 0.081(5) 0.023(3) -0.021(3) 0.012(3) -0.014(3)
C7 0.048(5) 0.103(8) 0.076(7) -0.060(6) 0.021(5) -0.032(5)
C8 0.027(3) 0.070(5) 0.032(4) -0.020(3) 0.004(3) -0.003(3)
C9 0.023(3) 0.085(5) 0.031(3) -0.025(4) 0.009(3) -0.013(3)
C10 0.036(4) 0.072(5) 0.024(3) -0.018(3) 0.003(3) -0.010(3)
C11 0.032(4) 0.067(5) 0.025(3) -0.018(3) 0.009(3) -0.008(3)
C12 0.045(4) 0.064(5) 0.036(4) -0.017(3) 0.004(3) -0.019(4)
C13 0.037(4) 0.061(4) 0.023(3) -0.012(3) 0.009(3) -0.009(3)
C14 0.027(4) 0.104(7) 0.030(4) -0.028(4) 0.006(3) -0.011(4)
C15 0.031(4) 0.066(5) 0.025(3) -0.015(3) 0.006(3) -0.008(3)
C16 0.052(5) 0.072(5) 0.031(4) -0.018(4) 0.010(3) -0.020(4)
C17 0.024(3) 0.095(6) 0.029(3) -0.028(4) 0.011(3) -0.015(4)
C18 0.050(5) 0.068(5) 0.025(3) -0.018(3) 0.016(3) -0.020(4)
C19 0.041(4) 0.069(5) 0.031(4) -0.010(3) 0.006(3) -0.020(4)
C20 0.054(5) 0.060(5) 0.027(3) -0.016(3) 0.012(3) -0.012(4)
C21 0.044(4) 0.066(5) 0.037(4) -0.021(4) 0.009(3) -0.005(4)
C22 0.026(3) 0.082(5) 0.028(3) -0.021(3) 0.007(3) -0.013(3)
C23 0.054(5) 0.061(5) 0.042(4) -0.006(4) -0.002(4) -0.025(4)
C24 0.046(5) 0.079(6) 0.029(4) -0.017(4) 0.011(3) -0.017(4)
C25 0.044(4) 0.065(5) 0.026(3) -0.018(3) 0.012(3) -0.008(3)
C26 0.071(6) 0.082(6) 0.038(4) -0.001(4) -0.009(4) -0.043(5)
C27 0.054(5) 0.063(5) 0.037(4) -0.008(3) 0.006(3) -0.026(4)
C28 0.064(6) 0.063(5) 0.031(4) -0.004(3) 0.006(4) -0.004(4)
C29 0.026(4) 0.088(6) 0.029(3) -0.023(4) 0.009(3) -0.016(3)
C30 0.042(4) 0.069(5) 0.035(4) -0.019(4) 0.010(3) -0.020(4)
C31 0.065(6) 0.061(5) 0.035(4) -0.016(4) 0.011(4) 0.000(4)
C32 0.069(6) 0.072(6) 0.040(4) -0.003(4) -0.004(4) -0.038(5)
C33 0.042(4) 0.066(5) 0.042(4) -0.019(4) 0.008(3) -0.020(4)
C34 0.040(4) 0.073(5) 0.028(4) -0.016(3) 0.007(3) -0.005(4)
C35 0.057(5) 0.073(6) 0.045(4) -0.009(4) -0.003(4) -0.032(4)
C36 0.087(7) 0.064(5) 0.044(5) -0.024(4) 0.018(5) -0.013(5)
C37 0.055(5) 0.081(6) 0.030(4) -0.025(4) 0.013(3) -0.008(4)
C38 0.056(5) 0.063(5) 0.050(5) -0.018(4) 0.005(4) -0.021(4)
C39 0.078(7) 0.080(6) 0.035(4) -0.006(4) -0.003(4) -0.038(5)
C40 0.062(5) 0.067(5) 0.023(3) -0.012(3) 0.012(3) -0.006(4)
C41 0.095(8) 0.107(8) 0.040(5) -0.005(5) -0.013(5) -0.065(7)
C42 0.092(7) 0.061(5) 0.035(4) -0.012(4) 0.026(4) -0.025(5)
C43 0.089(8) 0.087(7) 0.046(5) -0.002(5) -0.011(5) -0.042(6)
C44 0.023(3) 0.096(6) 0.036(4) -0.023(4) 0.002(3) -0.015(4)
C45 0.029(4) 0.078(5) 0.036(4) -0.023(4) 0.007(3) -0.014(3)
C46 0.080(15) 0.079(14) 0.084(13) 0.001(10) -0.020(11) 0.036(12)
C47 0.15(3) 0.11(3) 0.116(19) -0.02(2) -0.03(2) 0.02(2)
C48 0.098(12) 0.101(17) 0.109(14) -0.015(13) -0.011(10) -0.027(11)
C49 0.083(16) 0.15(3) 0.19(4) -0.07(4) 0.02(2) 0.015(18)
C50 0.088(10) 0.121(9) 0.074(7) -0.014(6) 0.001(7) -0.002(8)
C51 0.17(2) 0.151(14) 0.16(2) 0.001(13) 0.026(16) -0.036(15)
C52 0.19(2) 0.167(12) 0.162(18) -0.088(12) -0.006(16) -0.026(14)
C53 0.17(2) 0.20(2) 0.141(12) -0.071(13) 0.005(14) 0.011(17)
C54 0.100(9) 0.094(13) 0.119(16) -0.034(12) -0.012(11) -0.013(10)
C55 0.092(7) 0.076(8) 0.084(8) -0.023(6) -0.001(7) -0.006(6)
C56 0.096(9) 0.065(11) 0.161(18) -0.004(12) -0.019(12) -0.023(10)
C57 0.122(17) 0.092(14) 0.127(17) 0.008(13) -0.031(14) -0.013(13)
O26 0.191(16) 0.098(11) 0.104(12) 0.003(9) -0.074(12) -0.053(11)
O1A 0.044(6) 0.083(8) 0.032(5) -0.022(6) -0.002(4) -0.012(6)

loop_
_atom_type_symbol
_atom_type_description
_atom_type_scat_dispersion_real
_atom_type_scat_dispersion_imag
_atom_type_scat_source
C C 0.0181 0.0091 'International Tables Vol C Tables 4.2.6.8 and 6.1.1.4'
H H 0.0000 0.0000 'International Tables Vol C Tables 4.2.6.8 and 6.1.1.4'
N N 0.0311 0.0180 'International Tables Vol C Tables 4.2.6.8 and 6.1.1.4'
O O 0.0492 0.0322 'International Tables Vol C Tables 4.2.6.8 and 6.1.1.4'
Sm Sm -5.3236 12.2178 'International Tables Vol C Tables 4.2.6.8 and 6.1.1.4'

loop_
_geom_angle_atom_site_label_1
_geom_angle_atom_site_label_2
_geom_angle_atom_site_label_3
_geom_angle
_geom_angle_site_symmetry_1
_geom_angle_site_symmetry_3
_geom_angle_publ_flag
O4 Sm1 O3 51.80(18) . . ?
O12 Sm1 O3 76.34(19) 2_567 . ?
O12 Sm1 O4 124.7(2) 2_567 . ?
O12 Sm1 O15 78.53(19) 2_567 2_666 ?
O12 Sm1 O17 118.7(2) 2_567 2_666 ?
O12 Sm1 O22 79.2(2) 2_567 . ?
O12 Sm1 O23 156.2(2) 2_567 . ?
O13 Sm1 O3 77.7(2) 2_566 . ?
O13 Sm1 O4 98.3(2) 2_566 . ?
O13 Sm1 O12 86.66(19) 2_566 2_567 ?
O13 Sm1 O15 160.36(19) 2_566 2_666 ?
O13 Sm1 O17 146.80(19) 2_566 2_666 ?
O13 Sm1 O22 84.2(3) 2_566 . ?
O13 Sm1 O23 76.6(2) 2_566 . ?
O15 Sm1 O3 86.3(2) 2_666 . ?
O15 Sm1 O4 80.1(3) 2_666 . ?
O15 Sm1 O17 52.82(18) 2_666 2_666 ?
O15 Sm1 O23 121.1(2) 2_666 . ?
O17 Sm1 O3 126.6(2) 2_666 . ?
O17 Sm1 O4 84.9(2) 2_666 . ?
O22 Sm1 O3 150.2(2) . . ?
O22 Sm1 O4 156.0(2) . . ?
O22 Sm1 O15 105.3(3) . 2_666 ?
O22 Sm1 O17 80.4(3) . 2_666 ?
O22 Sm1 O23 82.4(3) . . ?
O23 Sm1 O3 115.4(3) . . ?
O23 Sm1 O4 75.1(3) . . ?
O23 Sm1 O17 72.3(2) . 2_666 ?
O1 Sm2 O2 155.9(4) . . ?
O1 Sm2 O11 149.2(4) . . ?
O1 Sm2 O14 124.8(3) . 1_654 ?
O1 Sm2 O16 78.8(4) . 1_554 ?
O1 Sm2 O18 73.1(3) . 1_654 ?
O1 Sm2 O19 83.9(4) . . ?
O1 Sm2 O20 87.3(4) . . ?
O1 Sm2 O21 83.0(4) . . ?
O2 Sm2 O11 45.8(3) . . ?
O2 Sm2 O14 74.7(2) . 1_654 ?
O2 Sm2 O18 124.9(2) . 1_654 ?
O2 Sm2 O19 72.0(2) . . ?
O2 Sm2 O20 85.4(3) . . ?
O2 Sm2 O21 116.0(4) . . ?
O2 Sm2 O1A 141.6(4) . . ?
O14 Sm2 O11 67.8(2) 1_654 . ?
O14 Sm2 O18 51.69(17) 1_654 1_654 ?
O14 Sm2 O19 131.0(2) 1_654 . ?
O14 Sm2 O21 82.9(3) 1_654 . ?
O16 Sm2 O2 92.2(2) 1_554 . ?
O16 Sm2 O11 79.1(2) 1_554 . ?
O16 Sm2 O14 144.1(3) 1_554 1_654 ?
O16 Sm2 O18 138.0(2) 1_554 1_654 ?
O16 Sm2 O19 72.0(3) 1_554 . ?
O16 Sm2 O20 139.8(3) 1_554 . ?
O16 Sm2 O21 73.0(4) 1_554 . ?
O16 Sm2 O1A 86.3(4) 1_554 . ?
O18 Sm2 O11 111.4(2) 1_654 . ?
O19 Sm2 O11 109.1(2) . . ?
O19 Sm2 O18 133.2(2) . 1_654 ?
O20 Sm2 O11 123.3(3) . . ?
O20 Sm2 O14 73.4(3) . 1_654 ?
O20 Sm2 O18 69.6(3) . 1_654 ?
O20 Sm2 O19 69.1(3) . . ?
O20 Sm2 O21 142.7(4) . . ?
O21 Sm2 O11 70.2(3) . . ?
O21 Sm2 O18 73.1(3) . 1_654 ?
O21 Sm2 O19 144.4(3) . . ?
O1A Sm2 O11 164.3(4) . . ?
O1A Sm2 O19 71.0(4) . . ?
O1A Sm2 O20 72.0(4) . . ?
O1A Sm2 O21 100.2(5) . . ?
C14 O1 Sm2 145.5(9) . . ?
C7 O2 Sm2 107.5(6) . . ?
C30 O3 Sm1 93.7(5) . . ?
C30 O4 Sm1 93.7(5) . . ?
C7 O11 Sm2 80.1(8) . . ?
C2 O12 Sm1 149.7(6) . 2_567 ?
C14 O13 Sm1 155.5(6) . 2_566 ?
C45 O14 Sm2 95.0(4) . 1_456 ?
C44 O15 Sm1 93.2(4) . 2_666 ?
C2 O16 Sm2 148.0(8) . 1_556 ?
C44 O17 Sm1 92.9(4) . 2_666 ?
C45 O18 Sm2 91.7(5) . 1_456 ?
Sm2 O19 H19A 109.4 . . ?
Sm2 O19 H19B 109.7 . . ?
H19A O19 H19B 104.5 . . ?
C48 O20 Sm2 133.5(12) . . ?
Sm2 O21 H21A 109.7 . . ?
Sm2 O21 H21B 109.1 . . ?
H21A O21 H21B 104.5 . . ?
C55 O22 Sm1 126.5(12) . . ?
C50 O23 Sm1 142.4(14) . . ?
C24 N1 C6 116.9(6) . . ?
C24 N1 C37 126.1(6) . . ?
C37 N1 C6 117.0(6) . . ?
C21 N2 C4 118.3(6) . . ?
C21 N2 C40 124.9(6) . . ?
C40 N2 C4 116.8(6) . . ?
C26 N3 C27 117.7(7) . . ?
C26 N3 C39 124.5(7) . . ?
C39 N3 C27 117.7(7) . . ?
C48 N4 C46 127(2) . . ?
C48 N4 C49 113(3) . . ?
C49 N4 C46 119(3) . . ?
C52 N6 C50 111.8(17) . . ?
C53 N6 C50 131(2) . . ?
C53 N6 C52 116.9(17) . . ?
C54 N7 C57 112(2) . . ?
C55 N7 C54 121(2) . . ?
C55 N7 C57 126(2) . . ?
C6 C1 H1 120.6 . . ?
C6 C1 C9 118.8(7) . . ?
C9 C1 H1 120.6 . . ?
O12 C2 O16 123.3(8) . . ?
O12 C2 C8 118.3(7) . . ?
O16 C2 C8 118.3(7) . . ?
C18 C3 C13 118.0(7) . . ?
C25 C3 C13 120.0(7) . . ?
C25 C3 C18 122.0(6) . . ?
C5 C4 N2 118.9(6) . . ?
C5 C4 C10 122.3(6) . . ?
C10 C4 N2 118.8(6) . . ?
C4 C5 H5 120.3 . . ?
C4 C5 C8 119.5(7) . . ?
C8 C5 H5 120.3 . . ?
C1 C6 N1 119.5(6) . . ?
C22 C6 N1 119.6(6) . . ?
C22 C6 C1 120.9(6) . . ?
O2 C7 C33 119.2(9) . . ?
O11 C7 O2 120.6(9) . . ?
O11 C7 C33 120.1(11) . . ?
C5 C8 C2 118.4(7) . . ?
C11 C8 C2 122.1(6) . . ?
C11 C8 C5 119.5(7) . . ?
C1 C9 C44 119.2(7) . . ?
C17 C9 C1 120.6(6) . . ?
C17 C9 C44 120.1(6) . . ?
C4 C10 H10 120.7 . . ?
C4 C10 C15 118.7(7) . . ?
C15 C10 H10 120.7 . . ?
C8 C11 H11 119.6 . . ?
C8 C11 C15 120.8(6) . . ?
C15 C11 H11 119.6 . . ?
C16 C12 C19 118.9(7) . . ?
C16 C12 C30 121.2(7) . . ?
C19 C12 C30 119.9(7) . . ?
C3 C13 C34 118.5(7) . . ?
C20 C13 C3 120.8(7) . . ?
C20 C13 C34 120.8(6) . . ?
O1 C14 C29 113.9(8) . . ?
O13 C14 O1 125.1(9) . . ?
O13 C14 C29 119.1(6) . . ?
O1A C14 O13 119.1(10) . . ?
O1A C14 C29 118.4(9) . . ?
C10 C15 C45 119.1(7) . . ?
C11 C15 C10 119.3(6) . . ?
C11 C15 C45 121.6(6) . . ?
C12 C16 H16 119.9 . . ?
C27 C16 C12 120.2(7) . . ?
C27 C16 H16 119.9 . . ?
C9 C17 H17 119.9 . . ?
C9 C17 C29 120.2(6) . . ?
C29 C17 H17 119.9 . . ?
C3 C18 C24 119.3(7) . . ?
C42 C18 C3 121.0(6) . . ?
C42 C18 C24 119.7(7) . . ?
C12 C19 H19 119.7 . . ?
C33 C19 C12 120.6(7) . . ?
C33 C19 H19 119.7 . . ?
C13 C20 C21 120.3(7) . . ?
C36 C20 C13 118.9(7) . . ?
C36 C20 C21 120.7(7) . . ?
O6 C21 N2 119.7(7) . . ?
O6 C21 C20 123.0(8) . . ?
N2 C21 C20 117.3(7) . . ?
C6 C22 H22 119.7 . . ?
C6 C22 C29 120.6(6) . . ?
C29 C22 H22 119.7 . . ?
C32 C23 C23 119.6(9) . 2_675 ?
C35 C23 C23 118.9(10) . 2_675 ?
C35 C23 C32 121.4(7) . . ?
O5 C24 N1 120.3(7) . . ?
O5 C24 C18 123.2(8) . . ?
N1 C24 C18 116.6(7) . . ?
C3 C25 C37 119.6(7) . . ?
C31 C25 C3 120.3(6) . . ?
C31 C25 C37 120.1(7) . . ?
O7 C26 N3 120.6(8) . . ?
O7 C26 C35 123.6(8) . . ?
N3 C26 C35 115.8(7) . . ?
C16 C27 N3 120.1(7) . . ?
C16 C27 C38 121.4(7) . . ?
C38 C27 N3 118.5(8) . . ?
C31 C28 H28 120.3 . . ?
C34 C28 H28 120.3 . . ?
C34 C28 C31 119.3(8) . . ?
C17 C29 C14 120.7(6) . . ?
C22 C29 C14 120.6(6) . . ?
C22 C29 C17 118.7(7) . . ?
O3 C30 O4 120.9(8) . . ?
O3 C30 C12 120.4(7) . . ?
O4 C30 C12 118.7(7) . . ?
C25 C31 C28 121.2(8) . . ?
C25 C31 H31 119.4 . . ?
C28 C31 H31 119.4 . . ?
C23 C32 C39 121.0(8) . . ?
C43 C32 C23 121.0(8) . . ?
C43 C32 C39 118.0(8) . . ?
C19 C33 C7 119.5(8) . . ?
C19 C33 C38 119.5(7) . . ?
C38 C33 C7 121.0(8) . . ?
C13 C34 C40 119.0(7) . . ?
C28 C34 C13 120.6(7) . . ?
C28 C34 C40 120.4(7) . . ?
C23 C35 C26 120.9(8) . . ?
C23 C35 C41 121.2(8) . . ?
C41 C35 C26 117.8(8) . . ?
C20 C36 H36 119.6 . . ?
C20 C36 C42 120.7(8) . . ?
C42 C36 H36 119.6 . . ?
O9 C37 N1 121.1(7) . . ?
O9 C37 C25 122.5(8) . . ?
N1 C37 C25 116.4(7) . . ?
C27 C38 C33 119.2(8) . . ?
C27 C38 H38 120.4 . . ?
C33 C38 H38 120.4 . . ?
O10 C39 N3 119.5(8) . . ?
O10 C39 C32 124.3(9) . . ?
N3 C39 C32 116.1(8) . . ?
O8 C40 N2 119.9(7) . . ?
O8 C40 C34 122.5(8) . . ?
N2 C40 C34 117.6(7) . . ?
C35 C41 H41 120.8 . . ?
C35 C41 C43 118.5(8) . 2_675 ?
C43 C41 H41 120.8 2_675 . ?
C18 C42 C36 120.5(8) . . ?
C18 C42 H42 119.8 . . ?
C36 C42 H42 119.8 . . ?
C32 C43 C41 120.6(9) . 2_675 ?
C32 C43 H43 119.7 . . ?
C41 C43 H43 119.7 2_675 . ?
O15 C44 Sm1 60.2(4) . 2_666 ?
O15 C44 C9 119.2(7) . . ?
O17 C44 Sm1 60.8(4) . 2_666 ?
O17 C44 O15 121.1(7) . . ?
O17 C44 C9 119.5(7) . . ?
C9 C44 Sm1 175.1(7) . 2_666 ?
O14 C45 Sm2 58.9(4) . 1_456 ?
O14 C45 C15 119.0(6) . . ?
O18 C45 Sm2 62.6(4) . 1_456 ?
O18 C45 O14 121.1(7) . . ?
O18 C45 C15 119.9(7) . . ?
C15 C45 Sm2 173.3(6) . 1_456 ?
N4 C46 H46A 109.5 . . ?
N4 C46 H46B 109.5 . . ?
N4 C46 H46C 109.5 . . ?
H46A C46 H46B 109.5 . . ?
H46A C46 H46C 109.5 . . ?
H46B C46 H46C 109.5 . . ?
H47A C47 H47B 109.5 . . ?
H47A C47 H47C 109.5 . . ?
H47B C47 H47C 109.5 . . ?
C48 C47 H47A 109.5 . . ?
C48 C47 H47B 109.5 . . ?
C48 C47 H47C 109.5 . . ?
O20 C48 C47 129(3) . . ?
N4 C48 O20 105(2) . . ?
N4 C48 C47 125(3) . . ?
N4 C49 H49A 109.5 . . ?
N4 C49 H49B 109.5 . . ?
N4 C49 H49C 109.5 . . ?
H49A C49 H49B 109.5 . . ?
H49A C49 H49C 109.5 . . ?
H49B C49 H49C 109.5 . . ?
O23 C50 N6 125(2) . . ?
O23 C50 C51 124(2) . . ?
N6 C50 C51 110(2) . . ?
C50 C51 H51A 106.8 . . ?
C50 C51 H51B 110.1 . . ?
C50 C51 H51C 110.8 . . ?
H51A C51 H51B 109.9 . . ?
H51A C51 H51C 109.9 . . ?
H51B C51 H51C 109.3 . . ?
N6 C52 H52A 109.5 . . ?
N6 C52 H52B 109.5 . . ?
N6 C52 H52C 109.5 . . ?
H52A C52 H52B 109.5 . . ?
H52A C52 H52C 109.5 . . ?
H52B C52 H52C 109.5 . . ?
N6 C53 H53A 108.7 . . ?
N6 C53 H53B 110.6 . . ?
N6 C53 H53C 108.9 . . ?
H53A C53 H53B 109.6 . . ?
H53A C53 H53C 109.0 . . ?
H53B C53 H53C 110.0 . . ?
N7 C54 H54A 109.5 . . ?
N7 C54 H54B 109.5 . . ?
N7 C54 H54C 109.5 . . ?
H54A C54 H54B 109.5 . . ?
H54A C54 H54C 109.5 . . ?
H54B C54 H54C 109.5 . . ?
O22 C55 C56 114(2) . . ?
N7 C55 O22 124(2) . . ?
N7 C55 C56 122(2) . . ?
C55 C56 H56A 109.5 . . ?
C55 C56 H56B 109.5 . . ?
C55 C56 H56C 109.5 . . ?
H56A C56 H56B 109.5 . . ?
H56A C56 H56C 109.5 . . ?
H56B C56 H56C 109.5 . . ?
N7 C57 H57A 109.5 . . ?
N7 C57 H57B 109.5 . . ?
N7 C57 H57C 109.5 . . ?
H57A C57 H57B 109.5 . . ?
H57A C57 H57C 109.5 . . ?
H57B C57 H57C 109.5 . . ?
H26A O26 H26B 111.4 . . ?
C14 O1A Sm2 152.6(11) . . ?

loop_
_geom_bond_atom_site_label_1
_geom_bond_atom_site_label_2
_geom_bond_distance
_geom_bond_site_symmetry_2
_geom_bond_publ_flag
Sm1 O3 2.492(6) . ?
Sm1 O4 2.485(7) . ?
Sm1 O12 2.338(5) 2_567 ?
Sm1 O13 2.305(5) 2_566 ?
Sm1 O15 2.443(5) 2_666 ?
Sm1 O17 2.457(5) 2_666 ?
Sm1 O22 2.351(8) . ?
Sm1 O23 2.446(7) . ?
Sm2 O1 2.333(11) . ?
Sm2 O2 2.372(6) . ?
Sm2 O11 2.938(12) . ?
Sm2 O14 2.459(5) 1_654 ?
Sm2 O16 2.366(6) 1_554 ?
Sm2 O18 2.540(6) 1_654 ?
Sm2 O19 2.519(7) . ?
Sm2 O20 2.419(8) . ?
Sm2 O21 2.475(11) . ?
Sm2 O1A 2.374(14) . ?
O1 C14 1.325(14) . ?
O2 C7 1.230(13) . ?
O3 C30 1.243(9) . ?
O4 C30 1.257(9) . ?
O5 C24 1.208(10) . ?
O6 C21 1.226(10) . ?
O7 C26 1.207(10) . ?
O8 C40 1.206(10) . ?
O9 C37 1.224(11) . ?
O10 C39 1.200(11) . ?
O11 C7 1.223(13) . ?
O12 C2 1.255(9) . ?
O13 C14 1.261(9) . ?
O14 C45 1.263(9) . ?
O15 C44 1.259(9) . ?
O16 C2 1.257(10) . ?
O17 C44 1.245(9) . ?
O18 C45 1.242(9) . ?
O19 H19A 0.8505 . ?
O19 H19B 0.8500 . ?
O20 C48 1.47(3) . ?
O21 H21A 0.8499 . ?
O21 H21B 0.8497 . ?
O22 C55 1.29(2) . ?
O23 C50 1.22(2) . ?
N1 C6 1.446(8) . ?
N1 C24 1.383(11) . ?
N1 C37 1.393(11) . ?
N2 C4 1.464(8) . ?
N2 C21 1.387(10) . ?
N2 C40 1.387(10) . ?
N3 C26 1.401(11) . ?
N3 C27 1.465(10) . ?
N3 C39 1.434(11) . ?
N4 C46 1.458(18) . ?
N4 C48 1.44(4) . ?
N4 C49 1.446(18) . ?
N6 C50 1.438(17) . ?
N6 C52 1.423(17) . ?
N6 C53 1.407(18) . ?
N7 C54 1.44(3) . ?
N7 C55 1.28(3) . ?
N7 C57 1.46(3) . ?
C1 H1 0.9300 . ?
C1 C6 1.377(10) . ?
C1 C9 1.397(9) . ?
C2 C8 1.491(11) . ?
C3 C13 1.412(9) . ?
C3 C18 1.402(11) . ?
C3 C25 1.401(11) . ?
C4 C5 1.357(10) . ?
C4 C10 1.372(10) . ?
C5 H5 0.9300 . ?
C5 C8 1.395(9) . ?
C6 C22 1.366(10) . ?
C7 C33 1.511(11) . ?
C8 C11 1.380(10) . ?
C9 C17 1.371(10) . ?
C9 C44 1.499(9) . ?
C10 H10 0.9300 . ?
C10 C15 1.409(9) . ?
C11 H11 0.9300 . ?
C11 C15 1.381(10) . ?
C12 C16 1.390(11) . ?
C12 C19 1.400(10) . ?
C12 C30 1.488(11) . ?
C13 C20 1.401(11) . ?
C13 C34 1.423(11) . ?
C14 C29 1.479(10) . ?
C14 O1A 1.224(15) . ?
C15 C45 1.507(10) . ?
C16 H16 0.9300 . ?
C16 C27 1.357(12) . ?
C17 H17 0.9300 . ?
C17 C29 1.395(10) . ?
C18 C24 1.491(9) . ?
C18 C42 1.360(12) . ?
C19 H19 0.9300 . ?
C19 C33 1.386(11) . ?
C20 C21 1.456(9) . ?
C20 C36 1.377(12) . ?
C22 H22 0.9300 . ?
C22 C29 1.393(9) . ?
C23 C23 1.439(15) 2_675 ?
C23 C32 1.392(12) . ?
C23 C35 1.384(11) . ?
C25 C31 1.371(11) . ?
C25 C37 1.484(9) . ?
C26 C35 1.480(11) . ?
C27 C38 1.390(11) . ?
C28 H28 0.9300 . ?
C28 C31 1.398(10) . ?
C28 C34 1.390(12) . ?
C31 H31 0.9300 . ?
C32 C39 1.450(11) . ?
C32 C43 1.374(13) . ?
C33 C38 1.391(11) . ?
C34 C40 1.468(9) . ?
C35 C41 1.412(12) . ?
C36 H36 0.9300 . ?
C36 C42 1.395(11) . ?
C38 H38 0.9300 . ?
C41 H41 0.9300 . ?
C41 C43 1.422(12) 2_675 ?
C42 H42 0.9300 . ?
C43 H43 0.9300 . ?
C46 H46A 0.9600 . ?
C46 H46B 0.9600 . ?
C46 H46C 0.9600 . ?
C47 H47A 0.9600 . ?
C47 H47B 0.9600 . ?
C47 H47C 0.9600 . ?
C47 C48 1.525(19) . ?
C49 H49A 0.9600 . ?
C49 H49B 0.9600 . ?
C49 H49C 0.9600 . ?
C50 C51 1.49(3) . ?
C51 H51A 0.9648 . ?
C51 H51B 0.9668 . ?
C51 H51C 0.9671 . ?
C52 H52A 0.9600 . ?
C52 H52B 0.9600 . ?
C52 H52C 0.9600 . ?
C53 H53A 0.9663 . ?
C53 H53B 0.9675 . ?
C53 H53C 0.9576 . ?
C54 H54A 0.9600 . ?
C54 H54B 0.9600 . ?
C54 H54C 0.9600 . ?
C55 C56 1.59(3) . ?
C56 H56A 0.9600 . ?
C56 H56B 0.9600 . ?
C56 H56C 0.9600 . ?
C57 H57A 0.9600 . ?
C57 H57B 0.9600 . ?
C57 H57C 0.9600 . ?
O26 H26A 0.8414 . ?
O26 H26B 0.8501 . ?

loop_
_geom_torsion_atom_site_label_1
_geom_torsion_atom_site_label_2
_geom_torsion_atom_site_label_3
_geom_torsion_atom_site_label_4
_geom_torsion
_geom_torsion_site_symmetry_1
_geom_torsion_site_symmetry_2
_geom_torsion_site_symmetry_3
_geom_torsion_site_symmetry_4
_geom_torsion_publ_flag
Sm1 O3 C30 O4 2.0(9) . . . . ?
Sm1 O3 C30 C12 179.8(7) . . . . ?
Sm1 O4 C30 O3 -2.0(9) . . . . ?
Sm1 O4 C30 C12 -179.9(7) . . . . ?
Sm1 O12 C2 O16 -72.5(16) 2_567 . . . ?
Sm1 O12 C2 C8 111.2(10) 2_567 . . . ?
Sm1 O13 C14 O1 -47.3(19) 2_566 . . . ?
Sm1 O13 C14 C29 116.2(12) 2_566 . . . ?
Sm1 O13 C14 O1A -85.0(17) 2_566 . . . ?
Sm1 O15 C44 O17 -0.2(10) 2_666 . . . ?
Sm1 O15 C44 C9 -174.4(7) 2_666 . . . ?
Sm1 O17 C44 O15 0.2(10) 2_666 . . . ?
Sm1 O17 C44 C9 174.4(8) 2_666 . . . ?
Sm1 O22 C55 N7 -82(3) . . . . ?
Sm1 O22 C55 C56 96(2) . . . . ?
Sm1 O23 C50 N6 105(3) . . . . ?
Sm1 O23 C50 C51 -75(4) . . . . ?
Sm2 O1 C14 O13 -56(2) . . . . ?
Sm2 O1 C14 C29 139.6(13) . . . . ?
Sm2 O2 C7 O11 -28.8(12) . . . . ?
Sm2 O2 C7 C33 147.4(7) . . . . ?
Sm2 O11 C7 O2 22.1(9) . . . . ?
Sm2 O11 C7 C33 -154.1(9) . . . . ?
Sm2 O14 C45 O18 -8.2(10) 1_456 . . . ?
Sm2 O14 C45 C15 172.7(7) 1_456 . . . ?
Sm2 O16 C2 O12 84.2(14) 1_556 . . . ?
Sm2 O16 C2 C8 -99.5(11) 1_556 . . . ?
Sm2 O18 C45 O14 7.9(9) 1_456 . . . ?
Sm2 O18 C45 C15 -173.0(7) 1_456 . . . ?
Sm2 O20 C48 N4 130.9(19) . . . . ?
Sm2 O20 C48 C47 -46(4) . . . . ?
O1 C14 C29 C17 -31.8(14) . . . . ?
O1 C14 C29 C22 150.2(10) . . . . ?
O2 C7 C33 C19 17.4(13) . . . . ?
O2 C7 C33 C38 -160.0(9) . . . . ?
O7 C26 C35 C23 -178.4(11) . . . . ?
O7 C26 C35 C41 -1.5(17) . . . . ?
O11 C7 C33 C19 -166.3(10) . . . . ?
O11 C7 C33 C38 16.2(15) . . . . ?
O12 C2 C8 C5 -174.0(8) . . . . ?
O12 C2 C8 C11 6.1(13) . . . . ?
O13 C14 C29 C17 162.9(9) . . . . ?
O13 C14 C29 C22 -15.1(14) . . . . ?
O13 C14 O1A Sm2 68(3) . . . . ?
O16 C2 C8 C5 9.4(13) . . . . ?
O16 C2 C8 C11 -170.5(9) . . . . ?
N1 C6 C22 C29 175.3(8) . . . . ?
N2 C4 C5 C8 -177.9(7) . . . . ?
N2 C4 C10 C15 178.2(7) . . . . ?
N3 C26 C35 C23 1.3(15) . . . . ?
N3 C26 C35 C41 178.3(10) . . . . ?
N3 C27 C38 C33 -176.1(8) . . . . ?
C1 C6 C22 C29 -3.3(13) . . . . ?
C1 C9 C17 C29 -2.9(14) . . . . ?
C1 C9 C44 O15 170.7(9) . . . . ?
C1 C9 C44 O17 -3.6(14) . . . . ?
C2 C8 C11 C15 178.9(8) . . . . ?
C3 C13 C20 C21 177.3(8) . . . . ?
C3 C13 C20 C36 -1.4(13) . . . . ?
C3 C13 C34 C28 -0.1(12) . . . . ?
C3 C13 C34 C40 178.8(8) . . . . ?
C3 C18 C24 O5 179.8(9) . . . . ?
C3 C18 C24 N1 0.0(12) . . . . ?
C3 C18 C42 C36 1.3(15) . . . . ?
C3 C25 C31 C28 -1.7(14) . . . . ?
C3 C25 C37 O9 178.3(10) . . . . ?
C3 C25 C37 N1 -1.2(12) . . . . ?
C4 N2 C21 O6 -1.8(12) . . . . ?
C4 N2 C21 C20 177.8(7) . . . . ?
C4 N2 C40 O8 -1.8(13) . . . . ?
C4 N2 C40 C34 178.3(7) . . . . ?
C4 C5 C8 C2 180.0(8) . . . . ?
C4 C5 C8 C11 -0.1(13) . . . . ?
C4 C10 C15 C11 -0.3(12) . . . . ?
C4 C10 C15 C45 179.0(7) . . . . ?
C5 C4 C10 C15 -0.8(13) . . . . ?
C5 C8 C11 C15 -1.0(12) . . . . ?
C6 N1 C24 O5 0.3(12) . . . . ?
C6 N1 C24 C18 -179.9(7) . . . . ?
C6 N1 C37 O9 1.0(13) . . . . ?
C6 N1 C37 C25 -179.5(7) . . . . ?
C6 C1 C9 C17 2.0(13) . . . . ?
C6 C1 C9 C44 -176.7(8) . . . . ?
C6 C22 C29 C14 -179.6(8) . . . . ?
C6 C22 C29 C17 2.4(13) . . . . ?
C7 C33 C38 C27 173.4(9) . . . . ?
C8 C11 C15 C10 1.2(12) . . . . ?
C8 C11 C15 C45 -178.1(8) . . . . ?
C9 C1 C6 N1 -177.5(8) . . . . ?
C9 C1 C6 C22 1.2(13) . . . . ?
C9 C17 C29 C14 -177.3(8) . . . . ?
C9 C17 C29 C22 0.7(13) . . . . ?
C10 C4 C5 C8 1.0(13) . . . . ?
C10 C15 C45 O14 3.7(12) . . . . ?
C10 C15 C45 O18 -175.4(8) . . . . ?
C11 C15 C45 O14 -176.9(8) . . . . ?
C11 C15 C45 O18 3.9(13) . . . . ?
C12 C16 C27 N3 178.1(8) . . . . ?
C12 C16 C27 C38 -3.1(14) . . . . ?
C12 C19 C33 C7 -176.2(8) . . . . ?
C12 C19 C33 C38 1.3(13) . . . . ?
C13 C3 C18 C24 -178.9(7) . . . . ?
C13 C3 C18 C42 -0.4(13) . . . . ?
C13 C3 C25 C31 0.9(12) . . . . ?
C13 C3 C25 C37 179.5(8) . . . . ?
C13 C20 C21 O6 -176.7(9) . . . . ?
C13 C20 C21 N2 3.7(12) . . . . ?
C13 C20 C36 C42 2.4(15) . . . . ?
C13 C34 C40 O8 -175.8(10) . . . . ?
C13 C34 C40 N2 4.1(12) . . . . ?
C16 C12 C19 C33 0.7(12) . . . . ?
C16 C12 C30 O3 175.9(8) . . . . ?
C16 C12 C30 O4 -6.3(13) . . . . ?
C16 C27 C38 C33 5.1(14) . . . . ?
C17 C9 C44 O15 -8.0(14) . . . . ?
C17 C9 C44 O17 177.7(9) . . . . ?
C18 C3 C13 C20 0.4(12) . . . . ?
C18 C3 C13 C34 -179.1(7) . . . . ?
C18 C3 C25 C31 179.9(8) . . . . ?
C18 C3 C25 C37 -1.5(12) . . . . ?
C19 C12 C16 C27 0.2(13) . . . . ?
C19 C12 C30 O3 -2.6(13) . . . . ?
C19 C12 C30 O4 175.3(8) . . . . ?
C19 C33 C38 C27 -4.1(13) . . . . ?
C20 C13 C34 C28 -179.5(8) . . . . ?
C20 C13 C34 C40 -0.7(12) . . . . ?
C20 C36 C42 C18 -2.4(17) . . . . ?
C21 N2 C4 C5 -90.1(9) . . . . ?
C21 N2 C4 C10 90.9(9) . . . . ?
C21 N2 C40 O8 176.2(10) . . . . ?
C21 N2 C40 C34 -3.7(13) . . . . ?
C21 C20 C36 C42 -176.4(10) . . . . ?
C23 C23 C32 C39 -179.1(11) 2_675 . . . ?
C23 C23 C32 C43 -0.4(18) 2_675 . . . ?
C23 C23 C35 C26 -179.1(11) 2_675 . . . ?
C23 C23 C35 C41 4.0(17) 2_675 . . . ?
C23 C32 C39 O10 174.5(11) . . . . ?
C23 C32 C39 N3 -4.6(15) . . . . ?
C23 C32 C43 C41 1.9(17) . . . 2_675 ?
C23 C35 C41 C43 -5.4(17) . . . 2_675 ?
C24 N1 C6 C1 86.4(10) . . . . ?
C24 N1 C6 C22 -92.2(9) . . . . ?
C24 N1 C37 O9 -175.9(9) . . . . ?
C24 N1 C37 C25 3.6(12) . . . . ?
C24 C18 C42 C36 179.8(9) . . . . ?
C25 C3 C13 C20 179.4(8) . . . . ?
C25 C3 C13 C34 -0.1(11) . . . . ?
C25 C3 C18 C24 2.1(12) . . . . ?
C25 C3 C18 C42 -179.4(9) . . . . ?
C26 N3 C27 C16 55.2(12) . . . . ?
C26 N3 C27 C38 -123.6(10) . . . . ?
C26 N3 C39 O10 -173.6(11) . . . . ?
C26 N3 C39 C32 5.6(15) . . . . ?
C26 C35 C41 C43 177.7(10) . . . 2_675 ?
C27 N3 C26 O7 -1.7(15) . . . . ?
C27 N3 C26 C35 178.6(8) . . . . ?
C27 N3 C39 O10 3.8(15) . . . . ?
C27 N3 C39 C32 -177.0(8) . . . . ?
C28 C34 C40 O8 3.0(15) . . . . ?
C28 C34 C40 N2 -177.1(8) . . . . ?
C29 C14 O1A Sm2 -133(2) . . . . ?
C30 C12 C16 C27 -178.3(8) . . . . ?
C30 C12 C19 C33 179.2(8) . . . . ?
C31 C25 C37 O9 -3.1(15) . . . . ?
C31 C25 C37 N1 177.4(8) . . . . ?
C31 C28 C34 C13 -0.6(14) . . . . ?
C31 C28 C34 C40 -179.4(9) . . . . ?
C32 C23 C35 C26 -0.7(15) . . . . ?
C32 C23 C35 C41 -177.5(10) . . . . ?
C34 C13 C20 C21 -3.2(12) . . . . ?
C34 C13 C20 C36 178.1(9) . . . . ?
C34 C28 C31 C25 1.5(15) . . . . ?
C35 C23 C32 C39 2.4(16) . . . . ?
C35 C23 C32 C43 -178.9(10) . . . . ?
C36 C20 C21 O6 2.0(15) . . . . ?
C36 C20 C21 N2 -177.6(9) . . . . ?
C37 N1 C6 C1 -90.7(10) . . . . ?
C37 N1 C6 C22 90.6(10) . . . . ?
C37 N1 C24 O5 177.2(9) . . . . ?
C37 N1 C24 C18 -3.0(12) . . . . ?
C37 C25 C31 C28 179.8(9) . . . . ?
C39 N3 C26 O7 175.7(11) . . . . ?
C39 N3 C26 C35 -4.0(15) . . . . ?
C39 N3 C27 C16 -122.4(10) . . . . ?
C39 N3 C27 C38 58.8(12) . . . . ?
C39 C32 C43 C41 -179.4(11) . . . 2_675 ?
C40 N2 C4 C5 88.0(10) . . . . ?
C40 N2 C4 C10 -91.0(9) . . . . ?
C40 N2 C21 O6 -179.8(9) . . . . ?
C40 N2 C21 C20 -0.1(12) . . . . ?
C42 C18 C24 O5 1.2(14) . . . . ?
C42 C18 C24 N1 -178.5(8) . . . . ?
C43 C32 C39 O10 -4.3(18) . . . . ?
C43 C32 C39 N3 176.6(10) . . . . ?
C44 C9 C17 C29 175.8(8) . . . . ?
C46 N4 C48 O20 -8(4) . . . . ?
C46 N4 C48 C47 169(3) . . . . ?
C49 N4 C48 O20 -180(3) . . . . ?
C49 N4 C48 C47 -3(5) . . . . ?
C52 N6 C50 O23 -18(5) . . . . ?
C52 N6 C50 C51 162(3) . . . . ?
C53 N6 C50 O23 172(4) . . . . ?
C53 N6 C50 C51 -8(6) . . . . ?
C54 N7 C55 O22 1(4) . . . . ?
C54 N7 C55 C56 -177(2) . . . . ?
C57 N7 C55 O22 172(2) . . . . ?
C57 N7 C55 C56 -6(4) . . . . ?
O1A C14 C29 C17 4.0(16) . . . . ?
O1A C14 C29 C22 -174.0(11) . . . . ?
